data_7132789
loop_
_publ_author_name
'Yao, Qingxia'
'Pan, Xuze'
'Si, Xuezhen'
'Wang, Xin'
'Zhang, Xiaoying'
'Hou, Jinle'
'Su, Jie'
'Qiu, Yi'
'Li, Jun'

_publ_section_title
;
 A porous and photoactive Ti-MOF based on a novel tetranuclear
 [Ti<sub>2</sub>Tb<sub>2</sub>] cluster.
;
_journal_issue 16
_journal_name_full 'Chemical communications (Cambridge, England)'
_journal_page_first 2188
_journal_page_last 2191
_journal_paper_doi 10.1039/d3cc06114k
_journal_volume 60
_journal_year 2024
_chemical_formula_moiety 'C41.5 H45.5 N6.5 O18 Tb Ti'
_chemical_formula_sum 'C41.5 H45.5 N6.5 O18 Tb Ti'
_chemical_formula_weight 1130.13
_space_group_crystal_system cubic
_space_group_IT_number 223
_space_group_name_Hall '-P 4n 2 3'
_space_group_name_H-M_alt 'P m -3 n'
_atom_sites_solution_hydrogens geom
_atom_sites_solution_primary dual
_audit_creation_date 2024-01-19
_audit_creation_method
;
Olex2 1.3
(compiled 2020.06.28 svn.raecde09e for OlexSys, GUI svn.r6132)
;
_audit_update_record
;
2024-01-19 deposited with the CCDC.	2024-01-25 downloaded from the CCDC.
;
_cell_angle_alpha 90
_cell_angle_beta 90
_cell_angle_gamma 90
_cell_formula_units_Z 12
_cell_length_a 25.9298(2)
_cell_length_b 25.9298(2)
_cell_length_c 25.9298(2)
_cell_measurement_reflns_used 4215
_cell_measurement_temperature 100.15
_cell_measurement_theta_max 54.0920
_cell_measurement_theta_min 2.9780
_cell_volume 17434.0(2)
_computing_molecular_graphics 'Olex2 1.3 (Dolomanov et al., 2009)'
_computing_publication_material 'Olex2 1.3 (Dolomanov et al., 2009)'
_computing_structure_refinement 'SHELXL 2018/3 (Sheldrick, 2015)'
_computing_structure_solution 'SHELXT  (Sheldrick, 2015)'
_diffrn_ambient_temperature 100.15
_diffrn_measured_fraction_theta_full 0.970
_diffrn_measured_fraction_theta_max 0.970
_diffrn_measurement_device_type 'ROD, Synergy Custom system, HyPix'
_diffrn_radiation_type GaK\a
_diffrn_radiation_wavelength 0.71073
_diffrn_reflns_av_R_equivalents 0.0623
_diffrn_reflns_av_unetI/netI 0.0457
_diffrn_reflns_Laue_measured_fraction_full 0.970
_diffrn_reflns_Laue_measured_fraction_max 0.970
_diffrn_reflns_limit_h_max 27
_diffrn_reflns_limit_h_min -13
_diffrn_reflns_limit_k_max 15
_diffrn_reflns_limit_k_min -28
_diffrn_reflns_limit_l_max 15
_diffrn_reflns_limit_l_min -30
_diffrn_reflns_number 14119
_diffrn_reflns_point_group_measured_fraction_full 0.970
_diffrn_reflns_point_group_measured_fraction_max 0.970
_diffrn_reflns_theta_full 25.015
_diffrn_reflns_theta_max 25.015
_diffrn_reflns_theta_min 1.571
_exptl_absorpt_coefficient_mu 1.388
_exptl_absorpt_correction_T_max 1.00000
_exptl_absorpt_correction_T_min 0.38904
_exptl_absorpt_correction_type multi-scan
_exptl_crystal_colour colourless
_exptl_crystal_colour_primary colourless
_exptl_crystal_density_diffrn 1.292
_exptl_crystal_description block
_exptl_crystal_F_000 5304
_exptl_crystal_size_max 0.05
_exptl_crystal_size_mid 0.05
_exptl_crystal_size_min 0.05
_refine_diff_density_max 1.715
_refine_diff_density_min -1.318
_refine_diff_density_rms 0.153
_refine_ls_extinction_method none
_refine_ls_goodness_of_fit_ref 1.250
_refine_ls_hydrogen_treatment constr
_refine_ls_matrix_type full
_refine_ls_number_parameters 124
_refine_ls_number_reflns 2682
_refine_ls_number_restraints 133
_refine_ls_restrained_S_all 1.307
_refine_ls_R_factor_all 0.1375
_refine_ls_R_factor_gt 0.1114
_refine_ls_shift/su_max 0.000
_refine_ls_shift/su_mean 0.000
_refine_ls_structure_factor_coef Fsqd
_refine_ls_weighting_details 'w=1/[\s^2^(Fo^2^)+(0.2000P)^2^] where P=(Fo^2^+2Fc^2^)/3'
_refine_ls_weighting_scheme calc
_refine_ls_wR_factor_gt 0.3084
_refine_ls_wR_factor_ref 0.3339
_reflns_Friedel_coverage 0.000
_reflns_number_gt 1766
_reflns_number_total 2682
_reflns_threshold_expression 'I > 2\s(I)'
_cod_data_source_file d3cc06114k2.cif
_cod_data_source_block 3_sq_sq
_cod_original_cell_volume 17434.0(4)
_cod_database_code 7132789
_shelx_shelxl_version_number 2018/3
_shelx_space_group_comment
;
The symmetry employed for this shelxl refinement is uniquely defined
by the following loop, which should always be used as a source of
symmetry information in preference to the above space-group names.
They are only intended as comments.
;
_shelx_estimated_absorpt_t_max 0.934
_shelx_estimated_absorpt_t_min 0.934
_olex2_refinement_description
;
1. Fixed Uiso
 At 1.2 times of:
  All C(H) groups
 At 1.5 times of:
  All C(H,H,H) groups
2. Restrained distances
 C1A-C2 = C8-C5
 1.5 with sigma of 0.005
 C8-N1 = C8-N1_$1
 1.39 with sigma of 0.005
 C8-C8_$2 = N1-N1_$1
 2.4 with sigma of 0.04
 C9-O5A = C9-O5B
 1.27 with sigma of 0.01
 C9-C10
 1.5 with sigma of 0.01
 Tb1A-O5A = Tb1B-O5B
 2.5 with sigma of 0.005
 Tb1B-O4B = Tb1A-O4A
 2.38 with sigma of 0.005
 O1A-Ti1A = O2B-Ti1B = O3A-Ti1A = O3B-Ti1B
 2 with sigma of 0.02
 Ti1A-O3A = Ti1B-O3B = Ti1A-O1A = Ti1B-O2B
 2 with sigma of 0.003
 O2B-C1B = C1B-O1B
 1.3 with sigma of 0.02
3. Restrained planarity
 O1A, O2A, C1A, C2
 with sigma of 0.1
 N1, N1_$1, C5, C8, C8_$2
 with sigma of 0.1
4. Uiso/Uaniso restraints and constraints
O5A \\sim C9 \\sim C10: within 2A with sigma of 0.01 and sigma for terminal
atoms of 0.02 within 2A
Uanis(O2A) \\sim Ueq, Uanis(N1) \\sim Ueq: with sigma of 0.01 and sigma for
terminal atoms of 0.02
Uanis(C1A) \\sim Ueq, Uanis(C1B) \\sim Ueq, Uanis(C2) \\sim Ueq, Uanis(C3)
\\sim Ueq, Uanis(C4) \\sim Ueq, Uanis(C5) \\sim Ueq, Uanis(C6) \\sim Ueq,
Uanis(C7) \\sim Ueq, Uanis(C8) \\sim Ueq, Uanis(C9) \\sim Ueq, Uanis(C10) \\sim
Ueq, Uanis(O3A) \\sim Ueq, Uanis(O4A) \\sim Ueq, Uanis(O5A) \\sim Ueq: with
sigma of 0.02 and sigma for terminal atoms of 0.04
Uanis(O1A) = Uanis(O1B) = Uanis(O6B) = Uanis(O6A) = Uanis(O2A) = Uanis(O2B)
Uanis(O3A) = Uanis(O3B) = Uanis(O4B) = Uanis(O4A)
Uanis(C1A) = Uanis(C1B) = Uanis(C2)
Uanis(O5A) = Uanis(O5B)
Uanis(C9) = Uanis(C10)
5. Others
 Sof(O1B)=Sof(O2B)=Sof(C1B)=1-FVAR(1)
 Sof(O5B)=0.5*(1-FVAR(2))
 Sof(Tb1B)=Sof(Ti1B)=Sof(O3B)=Sof(O4B)=Sof(O6B)=0.25*(1-FVAR(2))
 Sof(Tb1A)=Sof(Ti1A)=Sof(O3A)=Sof(O4A)=Sof(O6A)=0.25*FVAR(2)
 Sof(O5A)=0.5*FVAR(2)
 Sof(O1A)=Sof(O2A)=Sof(C1A)=FVAR(1)
 U11(C1A)=U11(C1B)=U11(C2)=0.5*FVAR(3)
 U22(C1A)=U22(C1B)=U22(C2)=0.5*FVAR(4)
 U33(C1A)=U33(C1B)=U33(C2)=0.5*FVAR(5)
 Fixed Sof: H10B(0.25) H10C(0.25) H10A(0.25)
6.a Aromatic/amide H refined with riding coordinates:
 C3(H3), C4(H4), C6(H6), C7(H7)
6.b Fitted hexagon refined as free rotating group:
 C2(C3,C4,C5,C6,C7)
6.c Idealised Me refined with riding coordinates:
 C10(H10B,H10C,H10A)
;
_platon_squeeze_void_probe_radius 1.20
_olex2_submission_special_instructions 'No special instructions were received'

loop_
_space_group_symop_operation_xyz
'x, y, z'
'-x, -y, z'
'-x, y, -z'
'x, -y, -z'
'z, x, y'
'z, -x, -y'
'-z, -x, y'
'-z, x, -y'
'y, z, x'
'-y, z, -x'
'y, -z, -x'
'-y, -z, x'
'y+1/2, x+1/2, -z+1/2'
'-y+1/2, -x+1/2, -z+1/2'
'y+1/2, -x+1/2, z+1/2'
'-y+1/2, x+1/2, z+1/2'
'x+1/2, z+1/2, -y+1/2'
'-x+1/2, z+1/2, y+1/2'
'-x+1/2, -z+1/2, -y+1/2'
'x+1/2, -z+1/2, y+1/2'
'z+1/2, y+1/2, -x+1/2'
'z+1/2, -y+1/2, x+1/2'
'-z+1/2, y+1/2, x+1/2'
'-z+1/2, -y+1/2, -x+1/2'
'-x, -y, -z'
'x, y, -z'
'x, -y, z'
'-x, y, z'
'-z, -x, -y'
'-z, x, y'
'z, x, -y'
'z, -x, y'
'-y, -z, -x'
'y, -z, x'
'-y, z, x'
'y, z, -x'
'-y-1/2, -x-1/2, z-1/2'
'y-1/2, x-1/2, z-1/2'
'-y-1/2, x-1/2, -z-1/2'
'y-1/2, -x-1/2, -z-1/2'
'-x-1/2, -z-1/2, y-1/2'
'x-1/2, -z-1/2, -y-1/2'
'x-1/2, z-1/2, y-1/2'
'-x-1/2, z-1/2, -y-1/2'
'-z-1/2, -y-1/2, x-1/2'
'-z-1/2, y-1/2, -x-1/2'
'z-1/2, -y-1/2, -x-1/2'
'z-1/2, y-1/2, x-1/2'

loop_
_atom_site_label
_atom_site_type_symbol
_atom_site_fract_x
_atom_site_fract_y
_atom_site_fract_z
_atom_site_U_iso_or_equiv
_atom_site_adp_type
_atom_site_occupancy
_atom_site_site_symmetry_order
_atom_site_calc_flag
_atom_site_refinement_flags_posn
_atom_site_refinement_flags_adp
_atom_site_refinement_flags_occupancy
_atom_site_disorder_assembly
_atom_site_disorder_group
Tb1A Tb 0.500000 0.000000 0.57540(5) 0.0649(6) Uani 0.732(4) 4 d DS T P A 1
Tb1B Tb 0.57491(16) 0.000000 0.500000 0.0780(18) Uani 0.268(4) 4 d DS T P A 2
Ti1A Ti 0.62439(17) 0.000000 0.500000 0.0570(10) Uani 0.732(4) 4 d DS T P A 1
Ti1B Ti 0.500000 0.000000 0.6256(6) 0.084(4) Uani 0.268(4) 4 d DS T P A 2
O1A O 0.6337(5) -0.0558(4) 0.5522(4) 0.115(3) Uani 0.732(4) 1 d D . P A 1
O1B O 0.6119(14) -0.0507(14) 0.5600(13) 0.115(3) Uani 0.268(4) 1 d D . P A 2
O2A O 0.5606(5) -0.0575(4) 0.6026(5) 0.115(3) Uani 0.732(4) 1 d . U P A 1
O2B O 0.5576(9) -0.0502(10) 0.6359(11) 0.115(3) Uani 0.268(4) 1 d D . P A 2
O3A O 0.7016(2) 0.000000 0.500000 0.115(5) Uani 0.732(4) 4 d DS TU P A 1
O3B O 0.500000 0.000000 0.7027(6) 0.115(5) Uani 0.268(4) 4 d DS T P A 2
O4A O 0.500000 0.000000 0.6674(2) 0.115(5) Uani 0.732(4) 4 d DS TU P A 1
O4B O 0.6666(3) 0.000000 0.500000 0.115(5) Uani 0.268(4) 4 d DS T P A 2
O5A O 0.500000 -0.0908(4) 0.5429(10) 0.199(8) Uani 0.732(4) 2 d DS TU P A 1
O5B O 0.5451(10) -0.0917(4) 0.500000 0.199(8) Uani 0.268(4) 2 d DS T P A 2
N1 N 0.7353(4) -0.2664(4) 0.6667(4) 0.122(4) Uani 1 1 d D U . . .
C1A C 0.6045(7) -0.0721(5) 0.5865(5) 0.116(3) Uani 0.732(4) 1 d D U P A 1
C1B C 0.594(2) -0.068(2) 0.6039(18) 0.116(3) Uani 0.268(4) 1 d D U P A 2
C2 C 0.6265(4) -0.1145(3) 0.6190(4) 0.116(3) Uani 1 1 d DG U . . .
C3 C 0.6034(3) -0.1354(3) 0.6625(3) 0.171(6) Uani 1 1 d G U . A .
H3 H 0.573347 -0.119858 0.676598 0.205 Uiso 1 1 calc R U . . .
C4 C 0.6242(3) -0.1791(3) 0.6856(3) 0.156(6) Uani 1 1 d G U . A .
H4 H 0.608388 -0.193439 0.715350 0.187 Uiso 1 1 calc R U . . .
C5 C 0.6682(4) -0.2019(3) 0.6650(4) 0.124(5) Uani 1 1 d DG U . A .
C6 C 0.6913(3) -0.1810(3) 0.6214(3) 0.140(5) Uani 1 1 d G U . A .
H6 H 0.721355 -0.196514 0.607366 0.168 Uiso 1 1 calc R U . . .
C7 C 0.6705(3) -0.1372(3) 0.5984(3) 0.135(5) Uani 1 1 d G U . A .
H7 H 0.686314 -0.122932 0.568613 0.162 Uiso 1 1 calc R U . . .
C8 C 0.6927(4) -0.2465(4) 0.6912(4) 0.136(6) Uani 1 1 d D U . . .
C9 C 0.500000 -0.1108(18) 0.500000 0.208(8) Uani 1 4 d DS TU P A 2
C10 C 0.500000 -0.1684(18) 0.500000 0.208(8) Uani 1 4 d DS TU P A 2
H10B H 0.511801 -0.180953 0.533622 0.312 Uiso 0.25 1 calc R U P A 2
H10C H 0.523217 -0.180953 0.472969 0.312 Uiso 0.25 1 calc R U P A 2
H10A H 0.464982 -0.180953 0.493409 0.312 Uiso 0.25 1 calc R U P A 2
O6A O 0.5576(14) 0.000000 0.500000 0.115(3) Uani 0.732(4) 4 d S T P A 1
O6B O 0.500000 0.000000 0.563(4) 0.115(3) Uani 0.268(4) 4 d S T P A 2

loop_
_atom_site_aniso_label
_atom_site_aniso_U_11
_atom_site_aniso_U_22
_atom_site_aniso_U_33
_atom_site_aniso_U_23
_atom_site_aniso_U_13
_atom_site_aniso_U_12
Tb1A 0.0657(8) 0.0646(8) 0.0644(10) 0.000 0.000 0.000
Tb1B 0.097(4) 0.070(2) 0.067(2) 0.000 0.000 0.000
Ti1A 0.075(3) 0.0432(19) 0.053(2) 0.000 0.000 0.000
Ti1B 0.078(8) 0.076(8) 0.098(11) 0.000 0.000 0.000
O1A 0.130(6) 0.103(4) 0.113(5) 0.041(4) 0.025(4) 0.048(4)
O1B 0.130(6) 0.103(4) 0.113(5) 0.041(4) 0.025(4) 0.048(4)
O2A 0.130(6) 0.103(4) 0.113(5) 0.041(4) 0.025(4) 0.048(4)
O2B 0.130(6) 0.103(4) 0.113(5) 0.041(4) 0.025(4) 0.048(4)
O3A 0.130(11) 0.109(10) 0.106(9) 0.000 0.000 0.000
O3B 0.130(11) 0.109(10) 0.106(9) 0.000 0.000 0.000
O4A 0.130(11) 0.109(10) 0.106(9) 0.000 0.000 0.000
O4B 0.130(11) 0.109(10) 0.106(9) 0.000 0.000 0.000
O5A 0.248(17) 0.166(14) 0.182(16) 0.029(13) 0.000 0.000
O5B 0.248(17) 0.166(14) 0.182(16) 0.029(13) 0.000 0.000
N1 0.118(6) 0.122(6) 0.125(7) 0.048(6) 0.045(5) 0.043(6)
C1A 0.121(7) 0.100(6) 0.127(7) 0.048(5) 0.028(6) 0.038(5)
C1B 0.121(7) 0.100(6) 0.127(7) 0.048(5) 0.028(6) 0.038(5)
C2 0.121(7) 0.100(6) 0.127(7) 0.048(5) 0.028(6) 0.038(5)
C3 0.154(10) 0.169(12) 0.189(12) 0.079(10) 0.053(10) 0.090(9)
C4 0.152(11) 0.149(10) 0.165(11) 0.068(9) 0.060(9) 0.091(9)
C5 0.124(9) 0.122(9) 0.127(9) 0.055(7) 0.049(7) 0.045(7)
C6 0.142(10) 0.143(10) 0.134(9) 0.084(8) 0.040(8) 0.051(8)
C7 0.144(10) 0.141(10) 0.120(8) 0.063(8) 0.016(8) 0.029(8)
C8 0.137(10) 0.137(10) 0.134(10) 0.056(9) 0.068(9) 0.067(9)
C9 0.248(12) 0.189(12) 0.187(12) 0.000 0.000 0.000
C10 0.248(12) 0.189(12) 0.187(12) 0.000 0.000 0.000
O6A 0.130(6) 0.103(4) 0.113(5) 0.041(4) 0.025(4) 0.048(4)
O6B 0.130(6) 0.103(4) 0.113(5) 0.041(4) 0.025(4) 0.048(4)

loop_
_atom_type_symbol
_atom_type_description
_atom_type_scat_dispersion_real
_atom_type_scat_dispersion_imag
_atom_type_scat_source
C C 0.0033 0.0016 'International Tables Vol C Tables 4.2.6.8 and 6.1.1.4'
H H 0.0000 0.0000 'International Tables Vol C Tables 4.2.6.8 and 6.1.1.4'
N N 0.0061 0.0033 'International Tables Vol C Tables 4.2.6.8 and 6.1.1.4'
O O 0.0106 0.0060 'International Tables Vol C Tables 4.2.6.8 and 6.1.1.4'
Tb Tb -0.1723 4.1537 'International Tables Vol C Tables 4.2.6.8 and 6.1.1.4'
Ti Ti 0.2776 0.4457 'International Tables Vol C Tables 4.2.6.8 and 6.1.1.4'

loop_
_geom_angle_atom_site_label_1
_geom_angle_atom_site_label_2
_geom_angle_atom_site_label_3
_geom_angle
_geom_angle_site_symmetry_1
_geom_angle_site_symmetry_3
_geom_angle_publ_flag
O2A Tb1A Tb1A 108.1(3) 28_655 25_656 ?
O2A Tb1A Tb1A 108.1(3) . 25_656 ?
O2A Tb1A Tb1A 108.1(3) 27 25_656 ?
O2A Tb1A Tb1A 108.1(3) 2_655 25_656 ?
O2A Tb1A O2A 143.9(6) 2_655 . ?
O2A Tb1A O2A 81.8(7) 27 . ?
O2A Tb1A O2A 87.2(6) 28_655 . ?
O2A Tb1A O2A 143.9(6) 27 28_655 ?
O2A Tb1A O2A 87.2(6) 27 2_655 ?
O2A Tb1A O2A 81.8(7) 28_655 2_655 ?
O2A Tb1A O4A 71.9(3) . . ?
O2A Tb1A O4A 71.9(3) 2_655 . ?
O2A Tb1A O4A 71.9(3) 27 . ?
O2A Tb1A O4A 71.9(3) 28_655 . ?
O2A Tb1A O5A 136.1(3) 28_655 2_655 ?
O2A Tb1A O5A 59.2(5) 2_655 2_655 ?
O2A Tb1A O5A 59.2(5) 28_655 . ?
O2A Tb1A O5A 136.1(3) . 2_655 ?
O2A Tb1A O5A 136.1(3) 27 . ?
O2A Tb1A O5A 59.2(5) . . ?
O2A Tb1A O5A 59.2(5) 27 2_655 ?
O2A Tb1A O5A 136.1(3) 2_655 . ?
O2A Tb1A O6A 80.1(6) 28_655 25_656 ?
O2A Tb1A O6A 131.7(5) 2_655 . ?
O2A Tb1A O6A 131.7(5) . 25_656 ?
O2A Tb1A O6A 131.7(5) 28_655 . ?
O2A Tb1A O6A 80.1(6) 27 . ?
O2A Tb1A O6A 80.1(6) . . ?
O2A Tb1A O6A 80.1(6) 2_655 25_656 ?
O2A Tb1A O6A 131.7(5) 27 25_656 ?
O4A Tb1A Tb1A 180.0 . 25_656 ?
O4A Tb1A O5A 109.7(6) . . ?
O4A Tb1A O5A 109.7(6) . 2_655 ?
O4A Tb1A O6A 142.6(7) . . ?
O4A Tb1A O6A 142.6(7) . 25_656 ?
O5A Tb1A Tb1A 70.3(6) 2_655 25_656 ?
O5A Tb1A Tb1A 70.3(6) . 25_656 ?
O5A Tb1A O5A 140.6(12) . 2_655 ?
O6A Tb1A Tb1A 37.4(7) . 25_656 ?
O6A Tb1A Tb1A 37.4(7) 25_656 25_656 ?
O6A Tb1A O5A 74.5(5) 25_656 . ?
O6A Tb1A O5A 74.5(5) . 2_655 ?
O6A Tb1A O5A 74.5(5) . . ?
O6A Tb1A O5A 74.5(5) 25_656 2_655 ?
O6A Tb1A O6A 74.8(14) 25_656 . ?
O1B Tb1B O1B 71(2) 27 . ?
O1B Tb1B O1B 87.4(18) 26_556 . ?
O1B Tb1B O1B 129.5(18) 4_556 . ?
O1B Tb1B O4B 64.8(9) 26_556 . ?
O1B Tb1B O4B 64.8(9) 4_556 . ?
O1B Tb1B O4B 64.8(9) 27 . ?
O1B Tb1B O4B 64.8(9) . . ?
O1B Tb1B O5B 133.4(11) 4_556 . ?
O1B Tb1B O5B 64.9(13) 26_556 . ?
O1B Tb1B O5B 64.9(13) . . ?
O1B Tb1B O5B 133.4(11) 27 . ?
O1B Tb1B O6B 140.4(14) 27 25_656 ?
O1B Tb1B O6B 83.4(16) . . ?
O1B Tb1B O6B 140.4(14) 26_556 . ?
O1B Tb1B O6B 140.4(14) . 25_656 ?
O1B Tb1B O6B 83.4(16) 26_556 25_656 ?
O1B Tb1B O6B 83.4(16) 27 . ?
O1B Tb1B O6B 140.4(14) 4_556 . ?
O1B Tb1B O6B 83.4(16) 4_556 25_656 ?
O4B Tb1B O5B 108.0(7) . . ?
O4B Tb1B O6B 140.1(18) . 25_656 ?
O4B Tb1B O6B 140.1(18) . . ?
O5B Tb1B O6B 76.3(6) . . ?
O5B Tb1B O6B 76.3(6) 27 25_656 ?
O5B Tb1B O6B 76.3(6) . 25_656 ?
O5B Tb1B O6B 76.3(6) 27 . ?
O6B Tb1B O6B 80(4) 25_656 . ?
O1A Ti1A O1A 85.3(8) 27 4_556 ?
O1A Ti1A O1A 166.1(7) 27 26_556 ?
O1A Ti1A O1A 93.0(9) 27 . ?
O1A Ti1A O1A 85.3(8) 26_556 . ?
O1A Ti1A O1A 93.0(9) 26_556 4_556 ?
O1A Ti1A O1A 166.1(7) 4_556 . ?
O1A Ti1A O3A 83.1(4) 27 . ?
O1A Ti1A O3A 83.1(4) 26_556 . ?
O1A Ti1A O3A 83.1(4) 4_556 . ?
O1A Ti1A O3A 83.1(4) . . ?
O6A Ti1A O1A 96.9(4) . . ?
O6A Ti1A O1A 96.9(4) . 27 ?
O6A Ti1A O1A 96.9(4) . 26_556 ?
O6A Ti1A O1A 96.9(4) . 4_556 ?
O6A Ti1A O3A 180.0 . . ?
O2B Ti1B O2B 164.7(19) 2_655 . ?
O2B Ti1B O2B 81(2) 27 . ?
O2B Ti1B O2B 96.7(19) 28_655 . ?
O3B Ti1B O2B 82.4(9) . . ?
O6B Ti1B O2B 97.6(9) . . ?
O6B Ti1B O3B 180.000(11) . . ?
C1A O1A Ti1A 131.1(7) . . ?
C1B O1B Tb1B 130(3) . . ?
C1A O2A Tb1A 135.3(8) . . ?
C1B O2B Ti1B 132(3) . . ?
C9 O5B Tb1B 131(3) . . ?
C8 N1 C8 110.5(7) 9_645 . ?
O1A C1A O2A 132.9(8) . . ?
O1A C1A C2 114.7(11) . . ?
O2A C1A C2 112.1(12) . . ?
O1B C1B O2B 132(4) . . ?
O1B C1B C2 107(2) . . ?
O2B C1B C2 121(3) . . ?
C3 C2 C1A 125.4(9) . . ?
C3 C2 C1B 105.9(11) . . ?
C3 C2 C7 120.0 . . ?
C7 C2 C1A 114.1(8) . . ?
C7 C2 C1B 134.1(11) . . ?
C2 C3 H3 120.0 . . ?
C4 C3 C2 120.0 . . ?
C4 C3 H3 120.0 . . ?
C3 C4 H4 120.0 . . ?
C3 C4 C5 120.0 . . ?
C5 C4 H4 120.0 . . ?
C4 C5 C6 120.0 . . ?
C4 C5 C8 120.5(6) . . ?
C6 C5 C8 119.4(6) . . ?
C5 C6 H6 120.0 . . ?
C5 C6 C7 120.0 . . ?
C7 C6 H6 120.0 . . ?
C2 C7 H7 120.0 . . ?
C6 C7 C2 120.0 . . ?
C6 C7 H7 120.0 . . ?
N1 C8 N1 129.5(7) 5_546 . ?
N1 C8 C5 115.0(8) 5_546 . ?
N1 C8 C5 115.2(8) . . ?
O5B C9 O5B 134(5) 3_656 . ?
O5B C9 C10 113(3) . . ?
O5B C9 C10 113(3) 3_656 . ?
C9 C10 H10B 109.5 . . ?
C9 C10 H10C 109.5 . . ?
C9 C10 H10A 109.5 . . ?
H10B C10 H10C 109.5 . . ?
H10B C10 H10A 109.5 . . ?
H10C C10 H10A 109.5 . . ?
Tb1A O6A Tb1A 105.2(14) . 25_656 ?
Ti1A O6A Tb1A 127.4(7) . 25_656 ?
Ti1A O6A Tb1A 127.4(7) . . ?
Ti1B O6B Tb1B 129.9(18) . . ?

loop_
_geom_bond_atom_site_label_1
_geom_bond_atom_site_label_2
_geom_bond_distance
_geom_bond_site_symmetry_2
_geom_bond_publ_flag
Tb1A Tb1A 3.910(3) 25_656 ?
Tb1A O2A 2.277(10) 27 ?
Tb1A O2A 2.277(10) . ?
Tb1A O2A 2.277(10) 2_655 ?
Tb1A O2A 2.277(10) 28_655 ?
Tb1A O4A 2.385(5) . ?
Tb1A O5A 2.501(5) . ?
Tb1A O5A 2.501(5) 2_655 ?
Tb1A O6A 2.46(2) 25_656 ?
Tb1A O6A 2.46(2) . ?
Tb1B Tb1B 3.885(8) 25_656 ?
Tb1B O1B 2.25(3) 4_556 ?
Tb1B O1B 2.25(3) 27 ?
Tb1B O1B 2.25(3) . ?
Tb1B O1B 2.25(3) 26_556 ?
Tb1B O4B 2.378(5) . ?
Tb1B O5B 2.500(5) 27 ?
Tb1B O5B 2.500(5) . ?
Tb1B O6B 2.53(7) . ?
Tb1B O6B 2.53(7) 25_656 ?
Ti1A O1A 1.996(3) 4_556 ?
Ti1A O1A 1.996(3) 26_556 ?
Ti1A O1A 1.996(3) 27 ?
Ti1A O1A 1.996(3) . ?
Ti1A O3A 2.002(3) . ?
Ti1A O6A 1.73(4) . ?
Ti1B O2B 2.000(3) . ?
Ti1B O2B 2.000(3) 2_655 ?
Ti1B O2B 2.000(3) 27 ?
Ti1B O2B 2.000(3) 28_655 ?
Ti1B O3B 1.999(3) . ?
Ti1B O6B 1.63(10) . ?
O1A C1A 1.242(17) . ?
O1B C1B 1.317(19) . ?
O2A C1A 1.27(2) . ?
O2B C1B 1.333(19) . ?
O5B C9 1.271(10) . ?
N1 C8 1.374(5) 9_645 ?
N1 C8 1.374(5) . ?
C1A C2 1.498(5) . ?
C1B C2 1.52(4) . ?
C2 C3 1.3900 . ?
C2 C7 1.3900 . ?
C3 H3 0.9500 . ?
C3 C4 1.3900 . ?
C4 H4 0.9500 . ?
C4 C5 1.3900 . ?
C5 C6 1.3900 . ?
C5 C8 1.485(5) . ?
C6 H6 0.9500 . ?
C6 C7 1.3900 . ?
C7 H7 0.9500 . ?
C9 C10 1.492(10) . ?
C10 H10B 0.9800 . ?
C10 H10B 0.9801 3_656 ?
C10 H10B 0.9801 28_655 ?
C10 H10B 0.9801 26_556 ?
C10 H10C 0.9800 . ?
C10 H10C 0.9801 26_556 ?
C10 H10C 0.9801 28_655 ?
C10 H10C 0.9801 3_656 ?
C10 H10A 0.9800 . ?
C10 H10A 0.9800 26_556 ?
C10 H10A 0.9800 3_656 ?
C10 H10A 0.9800 28_655 ?

loop_
_geom_torsion_atom_site_label_1
_geom_torsion_atom_site_label_2
_geom_torsion_atom_site_label_3
_geom_torsion_atom_site_label_4
_geom_torsion
_geom_torsion_site_symmetry_1
_geom_torsion_site_symmetry_2
_geom_torsion_site_symmetry_3
_geom_torsion_site_symmetry_4
_geom_torsion_publ_flag
Tb1A O2A C1A O1A 10(3) . . . . ?
Tb1A O2A C1A C2 -176.6(11) . . . . ?
Tb1B O1B C1B O2B -27(12) . . . . ?
Tb1B O1B C1B C2 160(3) . . . . ?
Tb1B O5B C9 O5B 0.0 . . . 3_656 ?
Tb1B O5B C9 C10 180.0 . . . . ?
Ti1A O1A C1A O2A -5(3) . . . . ?
Ti1A O1A C1A C2 -178.7(12) . . . . ?
Ti1B O2B C1B O1B 20(12) . . . . ?
Ti1B O2B C1B C2 -168(3) . . . . ?
O1A Ti1A O6A Tb1A 46.9(4) . . . . ?
O1A Ti1A O6A Tb1A -133.1(4) 4_556 . . . ?
O1A Ti1A O6A Tb1A -46.9(4) 27 . . . ?
O1A Ti1A O6A Tb1A 46.9(4) 4_556 . . 25_656 ?
O1A Ti1A O6A Tb1A -46.9(4) 26_556 . . 25_656 ?
O1A Ti1A O6A Tb1A 133.1(4) 26_556 . . . ?
O1A Ti1A O6A Tb1A 133.1(4) 27 . . 25_656 ?
O1A Ti1A O6A Tb1A -133.1(4) . . . 25_656 ?
O1A C1A C2 C3 173.5(11) . . . . ?
O1A C1A C2 C7 -14.6(17) . . . . ?
O1B C1B C2 C3 -174(4) . . . . ?
O1B C1B C2 C7 5(8) . . . . ?
O2A C1A C2 C3 -1.4(17) . . . . ?
O2A C1A C2 C7 170.5(11) . . . . ?
O2B Ti1B O6B Tb1B 138.9(10) 2_655 . . . ?
O2B Ti1B O6B Tb1B -138.9(10) 28_655 . . . ?
O2B Ti1B O6B Tb1B 41.1(10) 28_655 . . 25_656 ?
O2B Ti1B O6B Tb1B 41.1(10) 27 . . . ?
O2B Ti1B O6B Tb1B -41.1(10) 2_655 . . 25_656 ?
O2B Ti1B O6B Tb1B 138.9(10) . . . 25_656 ?
O2B Ti1B O6B Tb1B -41.1(10) . . . . ?
O2B Ti1B O6B Tb1B -138.9(10) 27 . . 25_656 ?
O2B C1B C2 C3 12(7) . . . . ?
O2B C1B C2 C7 -169(3) . . . . ?
C1A C2 C3 C4 171.4(13) . . . . ?
C1A C2 C7 C6 -172.4(12) . . . . ?
C1B C2 C3 C4 179(3) . . . . ?
C1B C2 C7 C6 -179(4) . . . . ?
C2 C3 C4 C5 0.0 . . . . ?
C3 C2 C7 C6 0.0 . . . . ?
C3 C4 C5 C6 0.0 . . . . ?
C3 C4 C5 C8 176.0(12) . . . . ?
C4 C5 C6 C7 0.0 . . . . ?
C4 C5 C8 N1 4.5(14) . . . 5_546 ?
C4 C5 C8 N1 178.8(6) . . . . ?
C5 C6 C7 C2 0.0 . . . . ?
C6 C5 C8 N1 -179.5(6) . . . 5_546 ?
C6 C5 C8 N1 -5.2(14) . . . . ?
C7 C2 C3 C4 0.0 . . . . ?
C8 N1 C8 N1 -3.8(18) 9_645 . . 5_546 ?
C8 N1 C8 C5 -177.1(7) 9_645 . . . ?
C8 C5 C6 C7 -176.0(12) . . . . ?

loop_
_platon_squeeze_void_nr
_platon_squeeze_void_average_x
_platon_squeeze_void_average_y
_platon_squeeze_void_average_z
_platon_squeeze_void_volume
_platon_squeeze_void_count_electrons
_platon_squeeze_void_content
1 0.000 0.000 0.000 3416 773 ' '
2 0.500 0.500 0.500 3416 772 ' '
